data_2005070
loop_
_publ_author_name
'Barakat, S. E.-S.'
'Lindner, H. J.'

_publ_section_title
;
 2-Bromomethyl-3-(2-ethylphenyl)-4(3<i>H</i>)-quinazolinone
;
_journal_issue 7
_journal_name_full 'Acta Crystallographica Section C'
_journal_page_first 1703
_journal_page_last 1705
_journal_paper_doi 10.1107/S0108270196001291
_journal_volume 52
_journal_year 1996
_chemical_formula_sum 'C17 H15 Br N2 O'
_chemical_formula_weight 343.22
_chemical_name_systematic
;
 ?
;
_space_group_IT_number 2
_symmetry_cell_setting triclinic
_symmetry_space_group_name_Hall '-P 1'
_symmetry_space_group_name_H-M 'P -1'
_audit_creation_method SHELXL
_cell_angle_alpha 75.480(10)
_cell_angle_beta 78.250(10)
_cell_angle_gamma 73.460(10)
_cell_formula_units_Z 4
_cell_length_a 15.890(5)
_cell_length_b 13.093(4)
_cell_length_c 7.828(3)
_cell_measurement_reflns_used 58
_cell_measurement_temperature 298
_cell_measurement_theta_max 20.3
_cell_measurement_theta_min 16.95
_cell_volume 1495.9(9)
_computing_cell_refinement DIF4
_computing_data_collection 'DIF4 (Stoe & Cie, 1987a)'
_computing_data_reduction 'REDU4 (Stoe & Cie, 1987b), Xtal (Hall, Flack & Stewart, 1992)'
_computing_molecular_graphics Xtal
_computing_publication_material SHELXL93
_computing_structure_refinement 'SHELXL93 (Sheldrick, 1993)'
_computing_structure_solution 'SHELXS86 (Sheldrick, 1985)'
_diffrn_ambient_temperature 298
_diffrn_measurement_device Stoe-Stadi4
_diffrn_measurement_method \w/2\q-scan
_diffrn_radiation_monochromator graphite
_diffrn_radiation_source 'fine-focus sealed tube'
_diffrn_radiation_type MoK\a
_diffrn_radiation_wavelength 0.71069
_diffrn_reflns_av_R_equivalents 0.0127
_diffrn_reflns_av_sigmaI/netI 0.0238
_diffrn_reflns_limit_h_max 16
_diffrn_reflns_limit_h_min -17
_diffrn_reflns_limit_k_max 13
_diffrn_reflns_limit_k_min -14
_diffrn_reflns_limit_l_max 0
_diffrn_reflns_limit_l_min -8
_diffrn_reflns_number 4626
_diffrn_reflns_theta_max 22.49
_diffrn_reflns_theta_min 1.66
_diffrn_standards_decay_% 1.5
_diffrn_standards_interval_time 90
_diffrn_standards_number 3
_exptl_absorpt_coefficient_mu 2.748
_exptl_absorpt_correction_T_max 0.641
_exptl_absorpt_correction_T_min 0.550
_exptl_absorpt_correction_type 'numeric, integration'
_exptl_crystal_colour colourless
_exptl_crystal_density_diffrn 1.524
_exptl_crystal_density_meas ?
_exptl_crystal_description needle
_exptl_crystal_F_000 696
_exptl_crystal_size_max 0.65
_exptl_crystal_size_mid 0.23
_exptl_crystal_size_min 0.17
_refine_diff_density_max 0.451
_refine_diff_density_min -0.514
_refine_ls_extinction_method none
_refine_ls_goodness_of_fit_all 0.957
_refine_ls_goodness_of_fit_obs 0.974
_refine_ls_hydrogen_treatment 'H atoms riding'
_refine_ls_matrix_type full
_refine_ls_number_parameters 379
_refine_ls_number_reflns 3919
_refine_ls_number_restraints 0
_refine_ls_restrained_S_all 0.957
_refine_ls_restrained_S_obs 0.974
_refine_ls_R_factor_all 0.0497
_refine_ls_R_factor_obs 0.0348
_refine_ls_shift/esd_max 0.014
_refine_ls_shift/esd_mean 0.002
_refine_ls_structure_factor_coef Fsqd
_refine_ls_weighting_details 'w = 1/[\s^2^(Fo^2^)+(0.1000P)^2^] where P=(Fo^2^+2Fc^2^)/3'
_refine_ls_weighting_scheme calc
_refine_ls_wR_factor_all 0.1185
_refine_ls_wR_factor_obs 0.1061
_reflns_number_observed 3110
_reflns_number_total 3919
_reflns_observed_criterion >2sigma(I)
_cod_data_source_file ab1282.cif
_cod_data_source_block dat368b
_cod_depositor_comments
;
The following automatic conversions were performed:

'_exptl_crystal_density_meas' value 'not measured' was changed to '?'
- the value is perceived as not measured.

Automatic conversion script
Id: cif_fix_values 3008 2015-01-20 13:52:24Z robertas 

The following automatic conversions were performed:

'_refine_ls_weighting_scheme' value 'calc w =
1/[\s^2^(Fo^2^)+(0.1000P)^2^] where P=(Fo^2^+2Fc^2^)/3' was changed
to 'calc'. New tag '_refine_ls_weighting_details' was created. The
value of the new tag was set to 'w = 1/[\s^2^(Fo^2^)+(0.1000P)^2^]
where P=(Fo^2^+2Fc^2^)/3'.

Automatic conversion script
Id: cif_fix_values 3143 2015-03-26 13:38:13Z robertas 
;
_cod_database_code 2005070

loop_
_symmetry_equiv_pos_as_xyz
'x, y, z'
'-x, -y, -z'

loop_
_atom_site_aniso_label
_atom_site_aniso_U_11
_atom_site_aniso_U_22
_atom_site_aniso_U_33
_atom_site_aniso_U_12
_atom_site_aniso_U_13
_atom_site_aniso_U_23
Br1 0.0844(3) 0.0681(3) 0.0371(3) -0.0263(2) -0.0088(2) -0.0113(2)
C1 0.040(2) 0.043(2) 0.034(2) -0.011(2) -0.004(2) -0.0076(15)
N2 0.0344(14) 0.039(2) 0.035(2) -0.0049(12) -0.0059(12) -0.0114(12)
C3 0.038(2) 0.039(2) 0.033(2) -0.009(2) -0.0041(15) -0.0051(15)
N4 0.036(2) 0.044(2) 0.042(2) -0.0065(13) -0.0055(13) -0.0086(14)
C5 0.041(2) 0.038(2) 0.034(2) -0.010(2) 0.003(2) -0.0059(15)
C6 0.044(2) 0.050(2) 0.048(2) -0.008(2) 0.002(2) -0.012(2)
C7 0.060(3) 0.044(2) 0.054(2) -0.004(2) 0.009(2) -0.014(2)
C8 0.066(3) 0.052(2) 0.056(3) -0.017(2) 0.000(2) -0.022(2)
C9 0.056(2) 0.051(2) 0.046(2) -0.013(2) -0.005(2) -0.017(2)
C10 0.045(2) 0.041(2) 0.031(2) -0.012(2) -0.0028(15) -0.0054(15)
O11 0.0458(15) 0.064(2) 0.063(2) -0.0081(12) -0.0187(13) -0.0234(13)
C12 0.044(2) 0.047(2) 0.038(2) -0.010(2) -0.009(2) -0.008(2)
C13 0.033(2) 0.047(2) 0.043(2) -0.003(2) -0.008(2) -0.017(2)
C14 0.045(2) 0.051(2) 0.048(2) -0.008(2) -0.008(2) -0.007(2)
C15 0.060(3) 0.050(2) 0.075(3) 0.001(2) -0.020(2) -0.016(2)
C16 0.050(2) 0.070(3) 0.088(3) 0.012(2) -0.026(2) -0.044(3)
C17 0.039(2) 0.083(3) 0.058(3) -0.006(2) 0.001(2) -0.038(2)
C18 0.041(2) 0.066(2) 0.040(2) -0.011(2) -0.004(2) -0.020(2)
C19 0.065(3) 0.080(3) 0.058(3) -0.031(2) 0.005(2) -0.014(2)
C20 0.120(5) 0.109(5) 0.122(6) -0.015(4) 0.061(4) -0.007(4)
Br1A 0.0828(3) 0.0698(3) 0.0380(3) -0.0288(2) -0.0047(2) -0.0149(2)
C1A 0.041(2) 0.047(2) 0.036(2) -0.012(2) -0.004(2) -0.011(2)
N2A 0.0335(14) 0.039(2) 0.034(2) -0.0066(12) -0.0038(12) -0.0063(12)
C3A 0.034(2) 0.041(2) 0.034(2) -0.010(2) -0.0010(14) -0.0117(15)
N4A 0.037(2) 0.041(2) 0.041(2) -0.0053(13) -0.0028(13) -0.0093(14)
C5A 0.039(2) 0.037(2) 0.046(2) -0.009(2) -0.008(2) -0.012(2)
C6A 0.039(2) 0.048(2) 0.053(2) -0.002(2) -0.009(2) -0.013(2)
C7A 0.057(2) 0.041(2) 0.062(3) -0.001(2) -0.025(2) -0.009(2)
C8A 0.066(3) 0.043(2) 0.051(2) -0.014(2) -0.021(2) -0.003(2)
C9A 0.051(2) 0.045(2) 0.042(2) -0.015(2) -0.006(2) -0.007(2)
C10A 0.040(2) 0.038(2) 0.038(2) -0.0101(15) -0.010(2) -0.009(2)
O11A 0.0432(15) 0.072(2) 0.0438(15) -0.0031(13) 0.0070(13) -0.0017(13)
C12A 0.045(2) 0.045(2) 0.039(2) -0.013(2) 0.001(2) -0.011(2)
C13A 0.032(2) 0.039(2) 0.036(2) -0.0035(15) -0.0036(15) -0.0045(15)
C14A 0.041(2) 0.047(2) 0.059(2) -0.008(2) -0.005(2) -0.019(2)
C15A 0.056(2) 0.047(2) 0.074(3) -0.006(2) -0.001(2) -0.012(2)
C16A 0.046(2) 0.053(3) 0.063(3) 0.007(2) -0.001(2) 0.005(2)
C17A 0.037(2) 0.071(3) 0.050(2) -0.004(2) -0.011(2) 0.001(2)
C18A 0.035(2) 0.062(2) 0.033(2) -0.011(2) -0.0021(15) -0.007(2)
C19A 0.051(2) 0.072(3) 0.057(2) -0.022(2) -0.011(2) -0.021(2)
C20A 0.067(3) 0.070(3) 0.070(3) -0.031(2) -0.006(2) -0.007(2)

loop_
_atom_site_label
_atom_site_occupancy
_atom_site_fract_x
_atom_site_fract_y
_atom_site_fract_z
_atom_site_U_iso_or_equiv
_atom_site_thermal_displace_type
_atom_site_calc_flag
_atom_site_refinement_flags
_atom_site_type_symbol
Br1 1 .38500(3) .95172(3) .00822(5) .0615(2) Uani d . Br
C1 1 .3328(2) .8773(3) -0.5163(4) .0393(8) Uani d . C
N2 1 .3452(2) .9438(2) -0.4120(4) .0361(6) Uani d . N
C3 1 .4255(2) .9265(3) -0.3505(4) .0374(8) Uani d . C
N4 1 .4946(2) .8501(2) -0.3818(4) .0416(7) Uani d . N
C5 1 .4872(2) .7782(3) -0.4796(4) .0390(8) Uani d . C
C6 1 .5616(2) .6924(3) -0.5114(5) .0486(9) Uani d . C
H6 1 .6142(2) .6856(3) -0.4700(5) .058 Uiso calc R H
C7 1 .5559(3) .6186(3) -0.6043(5) .0564(10) Uani d . C
H7 1 .6052(3) .5624(3) -0.6266(5) .068 Uiso calc R H
C8 1 .4776(3) .6273(3) -0.6647(5) .0569(10) Uani d . C
H8 1 .4745(3) .5764(3) -0.7259(5) .068 Uiso calc R H
C9 1 .4045(2) .7105(3) -0.6351(5) .0503(9) Uani d . C
H9 1 .3520(2) .7159(3) -0.6755(5) .060 Uiso calc R H
C10 1 .4097(2) .7870(3) -0.5438(4) .0393(8) Uani d . C
O11 1 .2639(2) .8983(2) -0.5769(4) .0553(7) Uani d . O
C12 1 .4330(2) 1.0006(3) -0.2395(4) .0428(8) Uani d . C
H121 1 .4005(2) 1.0744(3) -0.2839(4) .051 Uiso calc R H
H122 1 .4947(2) 1.0006(3) -0.2474(4) .051 Uiso calc R H
C13 1 .2718(2) 1.0372(3) -0.3818(5) .0403(8) Uani d . C
C14 1 .2778(2) 1.1372(3) -0.4863(5) .0491(9) Uani d . C
H14 1 .3267(2) 1.1431(3) -0.5732(5) .059 Uiso calc R H
C15 1 .2107(3) 1.2289(3) -0.4620(6) .0625(11) Uani d . C
H15 1 .2138(3) 1.2970(3) -0.5319(6) .075 Uiso calc R H
C16 1 .1393(3) 1.2172(4) -0.3320(6) .0676(13) Uani d . C
H16 1 .0942(3) 1.2783(4) -0.3128(6) .081 Uiso calc R H
C17 1 .1337(2) 1.1167(4) -0.2303(6) .0584(11) Uani d . C
H17 1 .0844(2) 1.1113(4) -0.1442(6) .070 Uiso calc R H
C18 1 .1998(2) 1.0222(3) -0.2520(5) .0481(9) Uani d . C
C19 1 .1921(3) .9103(4) -0.1502(6) .0668(11) Uani d . C
H191 1 .1713(3) .8772(4) -0.2262(6) .080 Uiso calc R H
H192 1 .2512(3) .8669(4) -0.1301(6) .080 Uiso calc R H
C20 1 .1346(4) .9016(5) .0213(9) .135(3) Uani d . C
H201 1 .1360(4) .8265(5) .0717(9) .161 Uiso calc R H
H202 1 .0750(4) .9412(5) .0042(9) .161 Uiso calc R H
H203 1 .1551(4) .9315(5) .1006(9) .161 Uiso calc R H
Br1A 1 .11807(3) .54170(3) .38130(5) .0613(2) Uani d . Br
C1A 1 .1671(2) .6194(3) -0.2486(4) .0404(8) Uani d . C
N2A 1 .1565(2) .5513(2) -.0797(3) .0366(6) Uani d . N
C3A 1 .0771(2) .5677(3) .0358(4) .0361(8) Uani d . C
N4A 1 .0076(2) .6442(2) .0000(4) .0412(7) Uani d . N
C5A 1 .0128(2) .7166(3) -0.1637(5) .0400(8) Uani d . C
C6A 1 -.0624(2) .8009(3) -0.2048(5) .0477(9) Uani d . C
H6A 1 -0.1141(2) .8082(3) -0.1229(5) .057 Uiso calc R H
C7A 1 -.0594(3) .8722(3) -0.3657(5) .0536(10) Uani d . C
H7A 1 -0.1094(3) .9275(3) -0.3930(5) .064 Uiso calc R H
C8A 1 .0170(3) .8631(3) -0.4881(5) .0528(10) Uani d . C
H8A 1 .0178(3) .9121(3) -0.5970(5) .063 Uiso calc R H
C9A 1 .0917(2) .7826(3) -0.4511(5) .0456(9) Uani d . C
H9A 1 .1431(2) .7776(3) -0.5337(5) .055 Uiso calc R H
C10A 1 .0900(2) .7083(2) -0.2884(4) .0376(8) Uani d . C
O11A 1 .2363(2) .6000(2) -0.3493(3) .0593(7) Uani d . O
C12A 1 .0715(2) .4920(3) .2142(4) .0432(8) Uani d . C
H12A 1 .1054(2) .4190(3) .2030(4) .052 Uiso calc R H
H12B 1 .0102(2) .4899(3) .2581(4) .052 Uiso calc R H
C13A 1 .2294(2) .4569(3) -.0381(4) .0378(8) Uani d . C
C14A 1 .2238(2) .3600(3) -.0682(5) .0483(9) Uani d . C
H14A 1 .1753(2) .3572(3) -0.1148(5) .058 Uiso calc R H
C15A 1 .2906(3) .2666(3) -.0286(6) .0616(11) Uani d . C
H15A 1 .2878(3) .2008(3) -.0495(6) .074 Uiso calc R H
C16A 1 .3607(3) .2729(3) .0419(6) .0624(12) Uani d . C
H16A 1 .4052(3) .2103(3) .0713(6) .075 Uiso calc R H
C17A 1 .3665(2) .3695(3) .0696(5) .0562(10) Uani d . C
H17A 1 .4156(2) .3715(3) .1151(5) .067 Uiso calc R H
C18A 1 .3007(2) .4654(3) .0313(4) .0443(9) Uani d . C
C19A 1 .3104(2) .5716(3) .0559(5) .0563(10) Uani d . C
H19A 1 .3271(2) .5607(3) .1729(5) .068 Uiso calc R H
H19B 1 .2534(2) .6241(3) .0526(5) .068 Uiso calc R H
C20A 1 .3784(3) .6183(3) -.0830(6) .0679(12) Uani d . C
H20A 1 .3811(3) .6857(3) -.0595(6) .081 Uiso calc R H
H20B 1 .3617(3) .6310(3) -0.1991(6) .081 Uiso calc R H
H20C 1 .4355(3) .5678(3) -.0785(6) .081 Uiso calc R H

loop_
_atom_type_symbol
_atom_type_description
_atom_type_scat_dispersion_real
_atom_type_scat_dispersion_imag
_atom_type_scat_source
C C 0.0033 0.0016 'International Tables Vol C Tables 4.2.6.8 and 6.1.1.4'
H H 0.0000 0.0000 'International Tables Vol C Tables 4.2.6.8 and 6.1.1.4'
N N 0.0061 0.0033 'International Tables Vol C Tables 4.2.6.8 and 6.1.1.4'
O O 0.0106 0.0060 'International Tables Vol C Tables 4.2.6.8 and 6.1.1.4'
Br Br -0.2901 2.4595 'International Tables Vol C Tables 4.2.6.8 and 6.1.1.4'

loop_
_geom_angle_atom_site_label_1
_geom_angle_atom_site_label_2
_geom_angle_atom_site_label_3
_geom_angle
_geom_angle_publ_flag
O11 C1 N2 120.5(3) ?
O11 C1 C10 125.9(3) ?
N2 C1 C10 113.6(3) ?
C3 N2 C1 122.0(3) ?
C3 N2 C13 121.1(3) ?
C1 N2 C13 116.8(3) ?
N4 C3 N2 124.4(3) ?
N4 C3 C12 117.0(3) ?
N2 C3 C12 118.6(3) ?
C3 N4 C5 117.3(3) ?
C10 C5 N4 122.7(3) ?
C10 C5 C6 119.2(3) ?
N4 C5 C6 118.0(3) ?
C7 C6 C5 119.5(4) ?
C7 C6 H6 120.2(2) ?
C5 C6 H6 120.2(2) ?
C6 C7 C8 120.6(3) ?
C6 C7 H7 119.7(2) ?
C8 C7 H7 119.7(2) ?
C9 C8 C7 120.5(4) ?
C9 C8 H8 119.7(2) ?
C7 C8 H8 119.7(2) ?
C8 C9 C10 119.5(4) ?
C8 C9 H9 120.3(2) ?
C10 C9 H9 120.3(2) ?
C5 C10 C9 120.6(3) ?
C5 C10 C1 119.8(3) ?
C9 C10 C1 119.6(3) ?
C3 C12 Br1 109.7(2) ?
C3 C12 H121 109.7(2) ?
Br1 C12 H121 109.73(10) ?
C3 C12 H122 109.7(2) ?
Br1 C12 H122 109.73(10) ?
H121 C12 H122 108.2 ?
C14 C13 C18 123.1(3) ?
C14 C13 N2 117.3(3) ?
C18 C13 N2 119.6(3) ?
C13 C14 C15 119.9(4) ?
C13 C14 H14 120.1(2) ?
C15 C14 H14 120.1(3) ?
C16 C15 C14 118.5(4) ?
C16 C15 H15 120.7(2) ?
C14 C15 H15 120.7(3) ?
C15 C16 C17 121.0(4) ?
C15 C16 H16 119.5(2) ?
C17 C16 H16 119.5(2) ?
C16 C17 C18 122.1(4) ?
C16 C17 H17 119.0(2) ?
C18 C17 H17 119.0(2) ?
C13 C18 C17 115.5(4) ?
C13 C18 C19 121.6(3) ?
C17 C18 C19 122.8(3) yes
C18 C19 C20 118.0(4) yes
C20 C19 H191 107.8(4) ?
C18 C19 H191 107.8(2) ?
C20 C19 H192 107.8(3) ?
C18 C19 H192 107.8(2) ?
H191 C19 H192 107.1 ?
C19 C20 H201 109.5(3) no
C19 C20 H202 109.5(3) no
H201 C20 H202 109.5 ?
C19 C20 H203 109.5(4) no
H201 C20 H203 109.5 ?
H202 C20 H203 109.5 ?
O11A C1A N2A 119.9(3) ?
O11A C1A C10A 125.4(3) ?
N2A C1A C10A 114.7(3) ?
C3A N2A C1A 121.6(3) ?
C3A N2A C13A 121.3(3) ?
C1A N2A C13A 116.8(2) ?
N4A C3A N2A 124.3(3) ?
N4A C3A C12A 117.4(3) ?
N2A C3A C12A 118.3(3) ?
C3A N4A C5A 117.9(3) ?
N4A C5A C10A 122.4(3) ?
N4A C5A C6A 118.6(3) ?
C10A C5A C6A 119.0(3) ?
C7A C6A C5A 119.7(3) ?
C7A C6A H6A 120.1(2) ?
C5A C6A H6A 120.1(2) ?
C6A C7A C8A 120.9(3) ?
C6A C7A H7A 119.6(2) ?
C8A C7A H7A 119.6(2) ?
C9A C8A C7A 120.8(4) ?
C9A C8A H8A 119.6(2) ?
C7A C8A H8A 119.6(2) ?
C8A C9A C10A 119.5(3) ?
C8A C9A H9A 120.3(2) ?
C10A C9A H9A 120.3(2) ?
C9A C10A C5A 120.1(3) ?
C9A C10A C1A 120.7(3) ?
C5A C10A C1A 119.2(3) ?
C3A C12A Br1A 109.6(2) ?
C3A C12A H12A 109.7(2) ?
Br1A C12A H12A 109.74(10) ?
C3A C12A H12B 109.7(2) ?
Br1A C12A H12B 109.74(10) ?
H12A C12A H12B 108.2 ?
C14A C13A C18A 122.3(3) ?
C14A C13A N2A 117.0(3) ?
C18A C13A N2A 120.7(3) ?
C15A C14A C13A 119.8(4) ?
C15A C14A H14A 120.1(3) ?
C13A C14A H14A 120.1(2) ?
C16A C15A C14A 118.8(4) ?
C16A C15A H15A 120.6(2) ?
C14A C15A H15A 120.6(3) ?
C15A C16A C17A 121.2(4) ?
C15A C16A H16A 119.4(2) ?
C17A C16A H16A 119.4(2) ?
C16A C17A C18A 121.7(4) ?
C16A C17A H17A 119.1(2) ?
C18A C17A H17A 119.1(2) ?
C13A C18A C17A 116.2(3) ?
C13A C18A C19A 123.1(3) ?
C17A C18A C19A 120.6(3) yes
C18A C19A C20A 113.9(3) yes
C18A C19A H19A 108.8(2) ?
C20A C19A H19A 108.8(2) ?
C18A C19A H19B 108.8(2) ?
C20A C19A H19B 108.8(2) ?
H19A C19A H19B 107.7 ?
C19A C20A H20A 109.5(2) no
C19A C20A H20B 109.5(2) no
H20A C20A H20B 109.5 ?
C19A C20A H20C 109.5(2) no
H20A C20A H20C 109.5 ?
H20B C20A H20C 109.5 ?

loop_
_geom_bond_atom_site_label_1
_geom_bond_atom_site_label_2
_geom_bond_distance
_geom_bond_publ_flag
Br1 C12 1.950(3) yes
C1 O11 1.214(4) yes
C1 N2 1.408(4) yes
C1 C10 1.461(5) ?
N2 C3 1.393(4) yes
N2 C13 1.460(4) yes
C3 N4 1.286(4) ?
C3 C12 1.498(5) yes
N4 C5 1.396(4) yes
C5 C10 1.387(5) ?
C5 C6 1.410(5) ?
C6 C7 1.377(5) ?
C6 H6 0.93 ?
C7 C8 1.385(5) ?
C7 H7 0.93 ?
C8 C9 1.373(5) ?
C8 H8 0.93 ?
C9 C10 1.397(5) ?
C9 H9 0.93 ?
C12 H121 0.97 ?
C12 H122 0.97 ?
C13 C14 1.376(5) ?
C13 C18 1.391(5) ?
C14 C15 1.385(5) ?
C14 H14 0.93 ?
C15 C16 1.378(6) ?
C15 H15 0.93 ?
C16 C17 1.373(6) ?
C16 H16 0.93 ?
C17 C18 1.399(5) ?
C17 H17 0.93 ?
C18 C19 1.508(6) yes
C19 C20 1.460(7) yes
C19 H191 0.97 ?
C19 H192 0.97 ?
C20 H201 0.96 ?
C20 H202 0.96 ?
C20 H203 0.96 ?
Br1A C12A 1.944(3) yes
C1A O11A 1.219(4) yes
C1A N2A 1.405(4) yes
C1A C10A 1.453(4) ?
N2A C3A 1.391(4) yes
N2A C13A 1.453(4) yes
C3A N4A 1.287(4) ?
C3A C12A 1.499(5) yes
N4A C5A 1.393(4) yes
C5A C10A 1.401(5) ?
C5A C6A 1.406(5) ?
C6A C7A 1.368(5) ?
C6A H6A 0.93 ?
C7A C8A 1.381(5) ?
C7A H7A 0.93 ?
C8A C9A 1.370(5) ?
C8A H8A 0.93 ?
C9A C10A 1.396(5) ?
C9A H9A 0.93 ?
C12A H12A 0.97 ?
C12A H12B 0.97 ?
C13A C14A 1.377(5) ?
C13A C18A 1.394(5) ?
C14A C15A 1.387(5) ?
C14A H14A 0.93 ?
C15A C16A 1.371(6) ?
C15A H15A 0.93 ?
C16A C17A 1.367(6) ?
C16A H16A 0.93 ?
C17A C18A 1.397(5) ?
C17A H17A 0.93 ?
C18A C19A 1.505(5) yes
C19A C20A 1.512(5) yes
C19A H19A 0.97 ?
C19A H19B 0.97 ?
C20A H20A 0.96 ?
C20A H20B 0.96 ?
C20A H20C 0.96 ?

loop_
_geom_torsion_atom_site_label_1
_geom_torsion_atom_site_label_2
_geom_torsion_atom_site_label_3
_geom_torsion_atom_site_label_4
_geom_torsion
O11 C1 N2 C3 -175.6(3)
C10 C1 N2 C3 3.2(4)
O11 C1 N2 C13 0.0(4)
C10 C1 N2 C13 178.8(3)
C1 N2 C3 N4 0.0(5)
C13 N2 C3 N4 -175.5(3)
C1 N2 C3 C12 -179.7(3)
C13 N2 C3 C12 4.9(4)
N2 C3 N4 C5 -1.9(5)
C12 C3 N4 C5 177.7(3)
C3 N4 C5 C10 0.5(5)
C3 N4 C5 C6 -178.5(3)
C10 C5 C6 C7 -0.4(5)
N4 C5 C6 C7 178.6(3)
C5 C6 C7 C8 -0.8(6)
C6 C7 C8 C9 0.9(6)
C7 C8 C9 C10 0.2(6)
N4 C5 C10 C9 -177.5(3)
C6 C5 C10 C9 1.5(5)
N4 C5 C10 C1 2.8(5)
C6 C5 C10 C1 -178.2(3)
C8 C9 C10 C5 -1.4(5)
C8 C9 C10 C1 178.3(3)
O11 C1 C10 C5 174.3(3)
N2 C1 C10 C5 -4.4(4)
O11 C1 C10 C9 -5.5(5)
N2 C1 C10 C9 175.9(3)
N4 C3 C12 Br1 -96.7(3)
N2 C3 C12 Br1 83.0(3)
C3 N2 C13 C14 76.0(4)
C1 N2 C13 C14 -99.7(4)
C3 N2 C13 C18 -104.4(4)
C1 N2 C13 C18 80.0(4)
C18 C13 C14 C15 1.3(6)
N2 C13 C14 C15 -179.1(3)
C13 C14 C15 C16 0.1(6)
C14 C15 C16 C17 -1.0(6)
C15 C16 C17 C18 0.6(6)
C14 C13 C18 C17 -1.6(5)
N2 C13 C18 C17 178.7(3)
C14 C13 C18 C19 174.9(4)
N2 C13 C18 C19 -4.7(5)
C16 C17 C18 C13 0.7(5)
C16 C17 C18 C19 -175.8(4)
C13 C18 C19 C20 158.7(5)
C17 C18 C19 C20 -25.0(7)
O11A C1A N2A C3A -177.0(3)
C10A C1A N2A C3A 1.6(4)
O11A C1A N2A C13A -2.6(5)
C10A C1A N2A C13A 175.9(3)
C1A N2A C3A N4A 0.3(5)
C13A N2A C3A N4A -173.7(3)
C1A N2A C3A C12A -179.5(3)
C13A N2A C3A C12A 6.5(5)
N2A C3A N4A C5A -1.3(5)
C12A C3A N4A C5A 178.5(3)
C3A N4A C5A C10A 0.2(5)
C3A N4A C5A C6A -179.8(3)
N4A C5A C6A C7A -179.2(3)
C10A C5A C6A C7A 0.8(5)
C5A C6A C7A C8A -0.6(6)
C6A C7A C8A C9A -0.3(6)
C7A C8A C9A C10A 0.8(6)
C8A C9A C10A C5A -0.5(5)
C8A C9A C10A C1A 177.4(3)
N4A C5A C10A C9A 179.7(3)
C6A C5A C10A C9A -0.3(5)
N4A C5A C10A C1A 1.7(5)
C6A C5A C10A C1A -178.3(3)
O11A C1A C10A C9A -2.0(5)
N2A C1A C10A C9A 179.5(3)
O11A C1A C10A C5A 175.9(3)
N2A C1A C10A C5A -2.5(4)
N4A C3A C12A Br1A -95.3(3)
N2A C3A C12A Br1A 84.5(3)
C3A N2A C13A C14A 79.2(4)
C1A N2A C13A C14A -95.2(4)
C3A N2A C13A C18A -100.0(4)
C1A N2A C13A C18A 85.7(4)
C18A C13A C14A C15A 0.1(5)
N2A C13A C14A C15A -179.0(3)
C13A C14A C15A C16A 0.7(6)
C14A C15A C16A C17A -1.4(6)
C15A C16A C17A C18A 1.4(6)
C14A C13A C18A C17A -0.2(5)
N2A C13A C18A C17A 179.0(3)
C14A C13A C18A C19A 176.6(3)
N2A C13A C18A C19A -4.3(5)
C16A C17A C18A C13A -0.6(5)
C16A C17A C18A C19A -177.5(3)
C13A C18A C19A C20A -103.9(4)
C17A C18A C19A C20A 72.8(5)

loop_
_cod_related_entry_id
_cod_related_entry_database
_cod_related_entry_code
1 ChemSpider 24728355
